data_2012103
loop_
_publ_author_name
'Jan Janczak'
'Genivaldo Julio Perp\'etuo'

_publ_section_title
;
 Melaminium bis(4-hydroxybenzenesulfonate) dihydrate
;
_journal_issue 7
_journal_name_full 'Acta Crystallographica Section C'
_journal_page_first 873
_journal_page_last 875
_journal_paper_doi 10.1107/S0108270101007600
_journal_volume 57
_journal_year 2001
_chemical_formula_moiety 'C3 H8 N6 2+ , 2C6 H5 S O4 - , 2H2O'
_chemical_formula_sum 'C15 H22 N6 O10 S2'
_chemical_formula_weight 510.51
_chemical_melting_point dehydrated
_chemical_name_common 'melaminium di-p-phenolsulfonate dihydrate'
_chemical_name_systematic
;
2,4,6-triamino-1,3,5-triazine-1,3-diium bis(4-hydroxybenzenesulfonate)
dihydrate
;
_space_group_IT_number 60
_symmetry_cell_setting orthorhombic
_symmetry_space_group_name_Hall '-P 2n 2ab'
_symmetry_space_group_name_H-M 'P b c n'
_cell_angle_alpha 90
_cell_angle_beta 90
_cell_angle_gamma 90
_cell_formula_units_Z 4
_cell_length_a 26.625(5)
_cell_length_b 7.863(2)
_cell_length_c 10.230(2)
_cell_measurement_reflns_used 2155
_cell_measurement_temperature 293(2)
_cell_measurement_theta_max 26
_cell_measurement_theta_min 5
_cell_volume 2141.7(8)
_computing_cell_refinement 'KM-4 CCD Software'
_computing_data_collection 'KM-4 CCD Software (Kuma Diffraction,  1999)'
_computing_data_reduction 'KM-4 CCD Software'
_computing_molecular_graphics 'SHELXTL (Sheldrick, 1990)'
_computing_publication_material SHELXL97
_computing_structure_refinement 'SHELXL97 (Sheldrick, 1997)'
_computing_structure_solution 'SHELXS97 (Sheldrick, 1997)'
_diffrn_ambient_temperature 293(2)
_diffrn_detector_area_resol_mean '1024 x 1024 with blocks 2 x 2'
_diffrn_measured_fraction_theta_full .935
_diffrn_measured_fraction_theta_max .935
_diffrn_measurement_device_type 'Kuma KM-4 with two-dimensional CCD area-detector'
_diffrn_measurement_method '\w scan'
_diffrn_radiation_monochromator graphite
_diffrn_radiation_source 'fine-focus sealed tube'
_diffrn_radiation_type MoK\a
_diffrn_radiation_wavelength .71073
_diffrn_reflns_av_R_equivalents .034
_diffrn_reflns_av_sigmaI/netI .030
_diffrn_reflns_limit_h_max 36
_diffrn_reflns_limit_h_min -36
_diffrn_reflns_limit_k_max 8
_diffrn_reflns_limit_k_min -10
_diffrn_reflns_limit_l_max 13
_diffrn_reflns_limit_l_min -14
_diffrn_reflns_number 17563
_diffrn_reflns_theta_full 29.57
_diffrn_reflns_theta_max 29.57
_diffrn_reflns_theta_min 3.06
_exptl_absorpt_coefficient_mu .316
_exptl_absorpt_correction_T_max .951
_exptl_absorpt_correction_T_min .917
_exptl_absorpt_correction_type analytical
_exptl_absorpt_process_details 'face-indexed (SHELXTL; Sheldrick, 1990)'
_exptl_crystal_colour colourless
_exptl_crystal_density_diffrn 1.583
_exptl_crystal_density_meas 1.58
_exptl_crystal_density_method flotation
_exptl_crystal_description parallelepiped
_exptl_crystal_F_000 1064
_exptl_crystal_size_max .28
_exptl_crystal_size_mid .24
_exptl_crystal_size_min .16
_refine_diff_density_max .29
_refine_diff_density_min -.27
_refine_ls_extinction_coef .0030(7)
_refine_ls_extinction_method 'SHELXL97 (Sheldrick, 1997)'
_refine_ls_goodness_of_fit_ref 1.058
_refine_ls_hydrogen_treatment mixed
_refine_ls_matrix_type full
_refine_ls_number_parameters 173
_refine_ls_number_reflns 2806
_refine_ls_number_restraints 0
_refine_ls_restrained_S_all 1.058
_refine_ls_R_factor_all .068
_refine_ls_R_factor_gt .036
_refine_ls_shift/su_max .001
_refine_ls_shift/su_mean .000
_refine_ls_structure_factor_coef Fsqd
_refine_ls_weighting_details 'calc w = 1/[\s^2^(Fo^2^)+(0.0518P)^2^+0.092P] where P=(Fo^2^+2Fc^2^)/3'
_refine_ls_weighting_scheme calc
_refine_ls_wR_factor_ref .098
_reflns_number_gt 1728
_reflns_number_total 2806
_reflns_threshold_expression I>2\s(I)
_cod_data_source_file na1522.cif
_cod_data_source_block I
_cod_database_code 2012103
_cod_database_fobs_code 2012103

loop_
_symmetry_equiv_pos_as_xyz
'x, y, z'
'-x+1/2, -y+1/2, z+1/2'
'-x, y, -z+1/2'
'x+1/2, -y+1/2, -z'
'-x, -y, -z'
'x-1/2, y-1/2, -z-1/2'
'x, -y, z-1/2'
'-x-1/2, y-1/2, z'

loop_
_atom_site_label
_atom_site_fract_x
_atom_site_fract_y
_atom_site_fract_z
_atom_site_U_iso_or_equiv
_atom_site_adp_type
_atom_site_calc_flag
_atom_site_refinement_flags
_atom_site_occupancy
_atom_site_disorder_assembly
_atom_site_disorder_group
_atom_site_type_symbol
S1 0.396031(15) .15889(5) 0.51261(4) .03879(14) Uani d . 1 . . S
O1 0.40284(5) .25944(17) 0.62939(13) .0570(4) Uani d . 1 . . O
O2 0.41498(4) -.01397(16) 0.52644(11) .0488(3) Uani d . 1 . . O
O3 0.41821(4) .23948(15) 0.39688(12) .0498(3) Uani d . 1 . . O
O4 0.17886(5) .10695(18) 0.41758(13) .0591(4) Uani d . 1 . . O
H1O4 0.1629(11) .134(3) 0.491(2) .089 Uiso d . 1 . . H
C1 0.33116(6) .14569(18) 0.48527(14) .0348(3) Uani d . 1 . . C
C2 0.31296(6) .0652(2) 0.37305(15) .0426(4) Uani d . 1 . . C
H2 0.3352 .0198 0.3124 .051 Uiso calc R 1 . . H
C3 0.26198(6) .0533(2) 0.35241(16) .0450(4) Uani d . 1 . . C
H3 0.2499 -.0007 0.2779 .054 Uiso calc R 1 . . H
C4 0.22867(6) .1216(2) 0.44230(15) .0408(4) Uani d . 1 . . C
C5 0.24691(6) .2026(2) 0.55335(16) .0427(4) Uani d . 1 . . C
H5 0.2246 .2494 0.6134 .051 Uiso calc R 1 . . H
C6 0.29791(6) .2138(2) 0.57469(15) .0395(4) Uani d . 1 . . C
H6 0.3100 .2672 0.6495 .047 Uiso calc R 1 . . H
N1 0.47444(5) .14956(17) 0.83992(14) .0385(3) Uani d . 1 . . N
H1N1 0.4559(7) .098(2) 0.8950(18) .046 Uiso d . 1 . . H
N2 0.5 .4140(2) 0.75 .0384(4) Uani d S 1 . . N
N3 0.44786(6) .4018(2) 0.92715(16) .0476(4) Uani d . 1 . . N
H1N3 0.4455(7) .511(3) 0.9278(19) .057 Uiso d . 1 . . H
H2N3 0.4334(8) .342(3) 0.986(2) .057 Uiso d . 1 . . H
N4 0.5 -.1060(2) 0.75 .0436(5) Uani d S 1 . . N
H1N4 0.4760(7) -.159(2) 0.8023(19) .052 Uiso d . 1 . . H
C7 0.47418(6) .32430(19) 0.83731(15) .0368(3) Uani d . 1 . . C
C8 0.5 .0604(3) 0.75 .0365(5) Uani d S 1 . . C
O5 0.12167(5) .1188(2) 0.64548(14) .0622(4) Uani d . 1 . . O
H1O5 0.1157(9) .173(3) 0.725(3) .093 Uiso d . 1 . . H
H2O5 0.1192(9) .012(4) 0.684(2) .093 Uiso d . 1 . . H

loop_
_atom_site_aniso_label
_atom_site_aniso_U_11
_atom_site_aniso_U_22
_atom_site_aniso_U_33
_atom_site_aniso_U_12
_atom_site_aniso_U_13
_atom_site_aniso_U_23
S1 .0355(2) .0351(2) .0457(2) .00138(16) .00049(16) -.00144(16)
O1 .0473(7) .0612(8) .0626(8) .0039(6) -.0124(6) -.0204(6)
O2 .0494(7) .0418(7) .0551(7) .0103(5) .0059(5) .0058(6)
O3 .0417(6) .0432(7) .0646(8) -.0019(6) .0095(5) .0099(6)
O4 .0402(7) .0757(9) .0614(8) -.0051(6) -.0091(6) .0004(7)
C1 .0367(8) .0301(7) .0377(7) -.0008(6) .0029(6) .0027(6)
C2 .0478(9) .0429(9) .0369(8) -.0016(7) .0068(7) -.0042(7)
C3 .0521(10) .0456(10) .0373(8) -.0075(8) -.0047(7) -.0019(7)
C4 .0385(8) .0406(9) .0433(9) -.0044(7) -.0022(7) .0094(7)
C5 .0410(9) .0444(9) .0427(8) .0026(7) .0035(7) .0005(7)
C6 .0415(9) .0403(9) .0366(8) -.0020(7) -.0003(6) -.0006(7)
N1 .0313(7) .0356(7) .0485(8) -.0008(6) .0030(5) .0030(6)
N2 .0298(9) .0362(10) .0491(10) .000 .0019(8) .000
N3 .0464(8) .0402(8) .0563(9) .0023(7) .0116(7) -.0026(7)
N4 .0403(11) .0334(10) .0570(12) .000 .0043(9) .000
C7 .0288(7) .0356(8) .0460(8) .0011(6) -.0024(6) -.0026(7)
C8 .0257(10) .0354(11) .0483(12) .000 -.0045(9) .000
O5 .0671(9) .0665(9) .0531(8) -.0024(8) .0036(7) -.0063(7)

loop_
_atom_type_symbol
_atom_type_description
_atom_type_scat_dispersion_real
_atom_type_scat_dispersion_imag
_atom_type_scat_source
C C .0033 .0016 'International Tables Vol C Tables 4.2.6.8 and 6.1.1.4'
H H .0000 .0000 'International Tables Vol C Tables 4.2.6.8 and 6.1.1.4'
N N .0061 .0033 'International Tables Vol C Tables 4.2.6.8 and 6.1.1.4'
O O .0106 .0060 'International Tables Vol C Tables 4.2.6.8 and 6.1.1.4'
S S .1246 .1234 'International Tables Vol C Tables 4.2.6.8 and 6.1.1.4'

loop_
_geom_angle_atom_site_label_1
_geom_angle_atom_site_label_2
_geom_angle_atom_site_label_3
_geom_angle_site_symmetry_1
_geom_angle_site_symmetry_3
_geom_angle
_geom_angle_publ_flag
O1 S1 O2 . . 112.78(8) y
O1 S1 O3 . . 112.37(8) y
O2 S1 O3 . . 110.00(7) y
O1 S1 C1 . . 106.74(7) y
O2 S1 C1 . . 107.55(7) y
O3 S1 C1 . . 107.07(7) y
C4 O4 H1O4 . . 107.0(18) n
C6 C1 C2 . . 119.82(14) n
C6 C1 S1 . . 120.21(12) n
C2 C1 S1 . . 119.97(11) n
C3 C2 C1 . . 119.91(15) n
C3 C2 H2 . . 120.0 n
C1 C2 H2 . . 120.0 n
C2 C3 C4 . . 120.19(15) n
C2 C3 H3 . . 119.9 n
C4 C3 H3 . . 119.9 n
O4 C4 C3 . . 118.02(15) n
O4 C4 C5 . . 122.24(15) n
C3 C4 C5 . . 119.74(15) n
C6 C5 C4 . . 120.20(15) n
C6 C5 H5 . . 119.9 n
C4 C5 H5 . . 119.9 n
C5 C6 C1 . . 120.14(14) y
C5 C6 H6 . . 119.9 n
C1 C6 H6 . . 119.9 n
C8 N1 C7 . . 120.76(15) y
C8 N1 H1N1 . . 119.8(12) n
C7 N1 H1N1 . . 119.2(12) n
C7 N2 C7 . 3_656 115.91(18) y
C7 N3 H1N3 . . 120.6(13) n
C7 N3 H2N3 . . 118.7(14) n
H1N3 N3 H2N3 . . 120.7(19) n
C8 N4 H1N4 . . 116.4(11) n
N3 C7 N2 . . 120.15(15) y
N3 C7 N1 . . 117.08(15) y
N2 C7 N1 . . 122.75(14) y
N4 C8 N1 . 3_656 121.50(10) n
N4 C8 N1 . . 121.50(10) y
N1 C8 N1 3_656 . 117.0(2) y
H1O5 O5 H2O5 . . 92(2) n

loop_
_geom_bond_atom_site_label_1
_geom_bond_atom_site_label_2
_geom_bond_site_symmetry_2
_geom_bond_distance
_geom_bond_publ_flag
S1 O1 . 1.4439(13) y
S1 O2 . 1.4566(13) y
S1 O3 . 1.4670(12) y
S1 C1 . 1.7528(16) y
O4 C4 . 1.355(2) y
O4 H1O4 . .89(3) n
C1 C6 . 1.381(2) n
C1 C2 . 1.398(2) n
C2 C3 . 1.377(2) n
C2 H2 . .9300 n
C3 C4 . 1.386(2) n
C3 H3 . .9300 n
C4 C5 . 1.390(2) n
C5 C6 . 1.378(2) n
C5 H5 . .9300 n
C6 H6 . .9300 n
N1 C8 . 1.3421(17) y
N1 C7 . 1.374(2) y
N1 H1N1 . .853(19) n
N2 C7 . 1.3297(18) y
N2 C7 3_656 1.3297(18) n
N3 C7 . 1.307(2) y
N3 H1N3 . .86(2) n
N3 H2N3 . .86(2) n
N4 C8 . 1.308(3) y
N4 H1N4 . .930(18) n
C8 N1 3_656 1.3421(17) n
O5 H1O5 . .93(3) n
O5 H2O5 . .93(3) n

loop_
_geom_hbond_atom_site_label_D
_geom_hbond_atom_site_label_H
_geom_hbond_atom_site_label_A
_geom_hbond_site_symmetry_D
_geom_hbond_site_symmetry_H
_geom_hbond_site_symmetry_A
_geom_hbond_distance_DH
_geom_hbond_distance_HA
_geom_hbond_distance_DA
_geom_hbond_angle_DHA
_geom_hbond_publ_flag
N1 H1N1 O2 1_555 1_555 7_556 .85(2) 1.85(2) 2.699(2) 172(2) yes
O4 H1O4 O5 1_555 1_555 1_555 .89(3) 1.93(3) 2.786(2) 162(2) yes
N3 H1N3 O3 1_555 1_555 7_566 .86(2) 2.12(2) 2.945(2) 162(2) yes
N3 H2N3 O5 1_555 1_555 2_555 .86(2) 2.21(2) 2.905(2) 138(2) yes
N4 H1N4 O3 1_555 1_555 7_556 .93(2) 1.93(2) 2.846(2) 170(2) yes
O5 H1O5 O3 1_555 1_555 2_555 .93(2) 2.10(2) 2.997(2) 163(2) yes
O5 H2O5 O1 1_555 1_555 8_655 .93(2) 2.14(2) 2.905(2) 138(2) yes
